data_7232062
loop_
_publ_author_name
'Marino, Nadia'
'Bruno, Rosaria'
'Bentama, Abdeslem'
'Pascual-\'Alvarez, Alejandro'
'Lloret, Francesc'
'Julve, Miguel'
'De Munno, Giovanni'

_publ_section_title
;
 Magneto-structural correlations in Ni(ii) [2 \\times 2] metallogrids
 featuring a variable number of \m-aquo or \m-hydroxo extra bridges
;
_journal_issue 5
_journal_name_full CrystEngComm
_journal_page_first 917
_journal_paper_doi 10.1039/C8CE01894D
_journal_volume 21
_journal_year 2019
_chemical_formula_moiety 'C56 H46 N16 Ni4 O4, 6(C F3 S O3), 4(H2 O)'
_chemical_formula_sum 'C62 H54 F18 N16 Ni4 O26 S6'
_chemical_formula_weight 2208.41
_space_group_crystal_system triclinic
_space_group_IT_number 2
_space_group_name_Hall '-P 1'
_space_group_name_H-M_alt 'P -1'
_symmetry_space_group_name_Hall '-P 1'
_symmetry_space_group_name_H-M 'P -1'
_atom_sites_solution_hydrogens geom
_atom_sites_solution_primary Patt
_atom_sites_solution_secondary difmap
_audit_creation_method SHELXL-2013
_audit_update_record
;
2018-12-20 deposited with the CCDC.
2019-01-04 downloaded from the CCDC.
;
_cell_angle_alpha 91.5590(10)
_cell_angle_beta 95.7310(10)
_cell_angle_gamma 102.1260(10)
_cell_formula_units_Z 2
_cell_length_a 12.4520(5)
_cell_length_b 13.7523(6)
_cell_length_c 25.1444(9)
_cell_measurement_reflns_used 8742
_cell_measurement_temperature 120(2)
_cell_measurement_theta_max 33.47
_cell_measurement_theta_min 2.94
_cell_volume 4183.6(3)
_computing_cell_refinement 'Bruker SAINT'
_computing_data_collection 'Bruker APEX2'
_computing_data_reduction 'Bruker SAINT'
_computing_molecular_graphics 'Bruker SHELXTL'
_computing_publication_material 'Bruker SHELXTL'
_computing_structure_refinement 'SHELXL-2013, version 2013-4 (Sheldrick 2013)'
_computing_structure_solution 'SHELXS-97 (Sheldrick 2008)'
_diffrn_ambient_temperature 120(2)
_diffrn_measured_fraction_theta_full 0.995
_diffrn_measured_fraction_theta_max 0.985
_diffrn_measurement_device_type 'Bruker X8 Apex-II CCD area detector'
_diffrn_measurement_method '\f and \w scans'
_diffrn_radiation_type MoK\a
_diffrn_radiation_wavelength 0.71073
_diffrn_reflns_av_R_equivalents 0.0161
_diffrn_reflns_av_unetI/netI 0.0216
_diffrn_reflns_Laue_measured_fraction_full 0.995
_diffrn_reflns_Laue_measured_fraction_max 0.985
_diffrn_reflns_limit_h_max 19
_diffrn_reflns_limit_h_min -19
_diffrn_reflns_limit_k_max 21
_diffrn_reflns_limit_k_min -21
_diffrn_reflns_limit_l_max 38
_diffrn_reflns_limit_l_min -38
_diffrn_reflns_number 78753
_diffrn_reflns_point_group_measured_fraction_full 0.995
_diffrn_reflns_point_group_measured_fraction_max 0.985
_diffrn_reflns_theta_full 25.242
_diffrn_reflns_theta_max 33.496
_diffrn_reflns_theta_min 2.171
_diffrn_source 'fine-focus sealed tube'
_exptl_absorpt_coefficient_mu 1.162
_exptl_absorpt_correction_type multi-scan
_exptl_absorpt_process_details 'SADABS-2004/1 - Bruker Nonius area detector scaling and absorption correction'
_exptl_crystal_colour YELLOW
_exptl_crystal_density_diffrn 1.753
_exptl_crystal_description IRREGULAR
_exptl_crystal_F_000 2232
_exptl_crystal_size_max 0.360
_exptl_crystal_size_mid 0.300
_exptl_crystal_size_min 0.200
_exptl_transmission_factor_max 'Ratio of minimum to maximum apparent transmission:  0.809880'
_exptl_transmission_factor_min 'Ratio of minimum to maximum apparent transmission:  0.809880'
_refine_diff_density_max 1.166
_refine_diff_density_min -1.003
_refine_diff_density_rms 0.084
_refine_ls_extinction_method none
_refine_ls_goodness_of_fit_ref 1.024
_refine_ls_hydrogen_treatment constr
_refine_ls_matrix_type full
_refine_ls_number_parameters 1189
_refine_ls_number_reflns 32317
_refine_ls_number_restraints 0
_refine_ls_restrained_S_all 1.024
_refine_ls_R_factor_all 0.0616
_refine_ls_R_factor_gt 0.0470
_refine_ls_shift/su_max 0.001
_refine_ls_shift/su_mean 0.000
_refine_ls_structure_factor_coef Fsqd
_refine_ls_weighting_details 'w=1/[\s^2^(Fo^2^)+(0.0838P)^2^+2.5728P] where P=(Fo^2^+2Fc^2^)/3'
_refine_ls_weighting_scheme calc
_refine_ls_wR_factor_gt 0.1400
_refine_ls_wR_factor_ref 0.1528
_reflns_Friedel_coverage 0.000
_reflns_number_gt 25333
_reflns_number_total 32317
_reflns_threshold_expression 'I > 2\s(I)'
_cod_data_source_file c8ce01894d2.cif
_cod_data_source_block nin4tf
_cod_depositor_comments
;
The following automatic conversions were performed:

'_atom_sites_solution_secondary' value 'Difmap' changed to 'difmap'
according to
/home/data/users/saulius/crontab/automatic-downloads/rss-feeds/RSC/lib/dictionaries/cif_core.dic
dictionary named 'cif_core.dic' version 2.4.2 from 2011-04-26.

'_exptl_absorpt_correction_type' value 'MULTI-SCAN' changed to
'multi-scan' according to
/home/data/users/saulius/crontab/automatic-downloads/rss-feeds/RSC/lib/dictionaries/cif_core.dic
dictionary named 'cif_core.dic' version 2.4.2 from 2011-04-26.

Automatic conversion script
Id: cif_fix_values 4973 2017-02-22 13:04:09Z antanas 

 Adding full bibliography for 7232062--7232066.cif.
;
_cod_database_code 7232062
_shelx_space_group_comment
;
The symmetry employed for this shelxl refinement is uniquely defined
by the following loop, which should always be used as a source of
symmetry information in preference to the above space-group names.
They are only intended as comments.
;
_shelx_estimated_absorpt_t_min 0.680
_shelx_estimated_absorpt_t_max 0.801
_shelxl_version_number 2013-4

loop_
_space_group_symop_operation_xyz
'x, y, z'
'-x, -y, -z'

loop_
_atom_site_label
_atom_site_type_symbol
_atom_site_fract_x
_atom_site_fract_y
_atom_site_fract_z
_atom_site_U_iso_or_equiv
_atom_site_adp_type
_atom_site_occupancy
_atom_site_site_symmetry_order
_atom_site_calc_flag
_atom_site_refinement_flags_posn
_atom_site_refinement_flags_adp
Ni1 Ni 0.16315(2) 0.14461(2) 0.15566(2) 0.02669(5) Uani 1 1 d . .
Ni2 Ni 0.14331(2) 0.31196(2) 0.25822(2) 0.02962(5) Uani 1 1 d . .
Ni3 Ni 0.18360(2) 0.13533(2) 0.35019(2) 0.02946(5) Uani 1 1 d . .
Ni4 Ni 0.22348(2) -0.02155(2) 0.24837(2) 0.02704(5) Uani 1 1 d . .
O4 O 0.10605(10) 0.05254(10) 0.21516(5) 0.0275(2) Uani 1 1 d . .
O3 O 0.28068(10) 0.11457(10) 0.29060(5) 0.0289(2) Uani 1 1 d . .
O2 O 0.08133(10) 0.17191(10) 0.28659(5) 0.0297(2) Uani 1 1 d . .
O1 O 0.24640(10) 0.23516(10) 0.22222(5) 0.0287(2) Uani 1 1 d . .
N1 N 0.05112(13) 0.05316(13) 0.09915(6) 0.0320(3) Uani 1 1 d . .
N2 N 0.02581(12) 0.20485(12) 0.15740(6) 0.0293(3) Uani 1 1 d . .
N3 N 0.02108(13) 0.27443(12) 0.19451(6) 0.0307(3) Uani 1 1 d . .
N4 N 0.02015(15) 0.37964(14) 0.28245(8) 0.0381(4) Uani 1 1 d . .
C1 C 0.06659(19) -0.02977(17) 0.07510(9) 0.0398(4) Uani 1 1 d . .
H1 H 0.1384 -0.0438 0.0788 0.048 Uiso 1 1 calc R U
C2 C -0.0181(2) -0.09635(19) 0.04484(10) 0.0479(5) Uani 1 1 d . .
H2 H -0.0051 -0.1561 0.0294 0.057 Uiso 1 1 calc R U
C3 C -0.1209(2) -0.0744(2) 0.03768(10) 0.0498(5) Uani 1 1 d . .
H3 H -0.1798 -0.1183 0.0166 0.060 Uiso 1 1 calc R U
C4 C -0.13813(18) 0.01301(19) 0.06163(9) 0.0425(5) Uani 1 1 d . .
H4 H -0.2084 0.0301 0.0567 0.051 Uiso 1 1 calc R U
C5 C -0.05077(15) 0.07402(15) 0.09267(7) 0.0331(3) Uani 1 1 d . .
C6 C -0.06434(15) 0.16054(15) 0.12544(8) 0.0335(4) Uani 1 1 d . .
C7 C -0.16451(18) 0.1903(2) 0.12761(10) 0.0468(5) Uani 1 1 d . .
H7 H -0.2272 0.1622 0.1031 0.056 Uiso 1 1 calc R U
C8 C -0.16989(18) 0.2609(2) 0.16585(11) 0.0499(6) Uani 1 1 d . .
H8 H -0.2365 0.2829 0.1689 0.060 Uiso 1 1 calc R U
C9 C -0.07468(16) 0.30007(16) 0.20048(9) 0.0358(4) Uani 1 1 d . .
C10 C -0.07204(17) 0.36758(15) 0.24773(9) 0.0371(4) Uani 1 1 d . .
C11 C -0.1586(2) 0.4131(2) 0.25605(12) 0.0504(6) Uani 1 1 d . .
H11 H -0.2223 0.4036 0.2308 0.061 Uiso 1 1 calc R U
C12 C -0.1497(2) 0.4731(2) 0.30244(13) 0.0595(7) Uani 1 1 d . .
H12 H -0.2082 0.5043 0.3098 0.071 Uiso 1 1 calc R U
C13 C -0.0561(3) 0.4865(2) 0.33715(13) 0.0612(7) Uani 1 1 d . .
H13 H -0.0479 0.5279 0.3688 0.073 Uiso 1 1 calc R U
C14 C 0.0264(2) 0.4392(2) 0.32579(11) 0.0529(6) Uani 1 1 d . .
H14 H 0.0915 0.4496 0.3502 0.064 Uiso 1 1 calc R U
N5 N 0.23676(15) 0.44812(13) 0.23992(8) 0.0391(4) Uani 1 1 d . .
N6 N 0.25898(13) 0.34633(13) 0.32458(7) 0.0336(3) Uani 1 1 d . .
N7 N 0.27028(13) 0.28022(13) 0.36116(6) 0.0327(3) Uani 1 1 d . .
N8 N 0.30085(14) 0.12485(15) 0.41330(7) 0.0376(3) Uani 1 1 d . .
C15 C 0.2257(2) 0.49317(19) 0.19388(12) 0.0509(5) Uani 1 1 d . .
H15 H 0.1687 0.4628 0.1669 0.061 Uiso 1 1 calc R U
C16 C 0.2943(3) 0.5825(2) 0.18420(15) 0.0665(8) Uani 1 1 d . .
H16 H 0.2860 0.6120 0.1507 0.080 Uiso 1 1 calc R U
C17 C 0.3745(3) 0.6278(2) 0.22374(17) 0.0729(9) Uani 1 1 d . .
H17 H 0.4215 0.6897 0.2180 0.087 Uiso 1 1 calc R U
C18 C 0.3869(3) 0.5831(2) 0.27207(14) 0.0633(8) Uani 1 1 d . .
H18 H 0.4413 0.6140 0.3001 0.076 Uiso 1 1 calc R U
C19 C 0.31754(19) 0.49163(16) 0.27836(10) 0.0426(4) Uani 1 1 d . .
C20 C 0.33167(17) 0.43302(16) 0.32558(9) 0.0394(4) Uani 1 1 d . .
C21 C 0.4165(2) 0.4586(2) 0.36787(12) 0.0546(6) Uani 1 1 d . .
H21 H 0.4652 0.5222 0.3704 0.065 Uiso 1 1 calc R U
C22 C 0.4279(2) 0.3909(2) 0.40513(11) 0.0516(6) Uani 1 1 d . .
H22 H 0.4846 0.4061 0.4342 0.062 Uiso 1 1 calc R U
C23 C 0.35441(16) 0.29846(17) 0.39980(8) 0.0373(4) Uani 1 1 d . .
C24 C 0.36427(17) 0.21315(18) 0.43302(8) 0.0392(4) Uani 1 1 d . .
C25 C 0.4342(2) 0.2205(2) 0.48002(10) 0.0531(6) Uani 1 1 d . .
H25 H 0.4778 0.2831 0.4935 0.064 Uiso 1 1 calc R U
C26 C 0.4393(3) 0.1355(3) 0.50688(12) 0.0654(8) Uani 1 1 d . .
H26 H 0.4865 0.1392 0.5393 0.079 Uiso 1 1 calc R U
C27 C 0.3764(3) 0.0455(3) 0.48692(12) 0.0596(7) Uani 1 1 d . .
H27 H 0.3794 -0.0136 0.5051 0.072 Uiso 1 1 calc R U
C28 C 0.3081(2) 0.0429(2) 0.43944(10) 0.0470(5) Uani 1 1 d . .
H28 H 0.2651 -0.0194 0.4251 0.056 Uiso 1 1 calc R U
N9 N 0.06794(14) 0.13269(15) 0.40499(7) 0.0382(4) Uani 1 1 d . .
N10 N 0.09944(12) -0.01006(13) 0.34218(6) 0.0312(3) Uani 1 1 d . .
N11 N 0.11688(12) -0.07177(12) 0.30392(6) 0.0307(3) Uani 1 1 d . .
N12 N 0.14056(13) -0.16035(12) 0.21440(7) 0.0338(3) Uani 1 1 d . .
C29 C 0.0591(2) 0.2080(2) 0.43710(10) 0.0510(6) Uani 1 1 d . .
H29 H 0.1078 0.2707 0.4348 0.061 Uiso 1 1 calc R U
C30 C -0.0179(2) 0.1995(3) 0.47389(12) 0.0588(7) Uani 1 1 d . .
H30 H -0.0216 0.2548 0.4966 0.071 Uiso 1 1 calc R U
C31 C -0.0885(2) 0.1091(3) 0.47664(11) 0.0579(7) Uani 1 1 d . .
H31 H -0.1433 0.1015 0.5008 0.069 Uiso 1 1 calc R U
C32 C -0.0798(2) 0.0288(2) 0.44401(10) 0.0482(5) Uani 1 1 d . .
H32 H -0.1272 -0.0346 0.4459 0.058 Uiso 1 1 calc R U
C33 C 0.00003(16) 0.04347(18) 0.40859(8) 0.0365(4) Uani 1 1 d . .
C34 C 0.01557(15) -0.03709(16) 0.37157(8) 0.0343(4) Uani 1 1 d . .
C35 C -0.05116(19) -0.13270(18) 0.36532(10) 0.0443(5) Uani 1 1 d . .
H35 H -0.1072 -0.1535 0.3881 0.053 Uiso 1 1 calc R U
C36 C -0.03400(18) -0.19552(17) 0.32567(10) 0.0434(5) Uani 1 1 d . .
H36 H -0.0783 -0.2609 0.3198 0.052 Uiso 1 1 calc R U
C37 C 0.05044(15) -0.16115(15) 0.29385(8) 0.0340(3) Uani 1 1 d . .
C38 C 0.06811(17) -0.21417(15) 0.24446(9) 0.0364(4) Uani 1 1 d . .
C39 C 0.0088(2) -0.30869(18) 0.22777(12) 0.0535(6) Uani 1 1 d . .
H39 H -0.0392 -0.3465 0.2503 0.064 Uiso 1 1 calc R U
C40 C 0.0206(3) -0.3474(2) 0.17769(15) 0.0638(8) Uani 1 1 d . .
H40 H -0.0207 -0.4114 0.1650 0.077 Uiso 1 1 calc R U
C41 C 0.0924(3) -0.2921(2) 0.14690(13) 0.0569(6) Uani 1 1 d . .
H41 H 0.1013 -0.3170 0.1124 0.068 Uiso 1 1 calc R U
C42 C 0.1523(2) -0.19928(17) 0.16654(10) 0.0431(4) Uani 1 1 d . .
H42 H 0.2035 -0.1620 0.1452 0.052 Uiso 1 1 calc R U
N13 N 0.36142(13) -0.07557(13) 0.27470(7) 0.0329(3) Uani 1 1 d . .
N14 N 0.32900(12) 0.02847(11) 0.19226(6) 0.0274(3) Uani 1 1 d . .
N15 N 0.30330(12) 0.08841(11) 0.15471(6) 0.0272(3) Uani 1 1 d . .
N16 N 0.24386(14) 0.22735(13) 0.09806(7) 0.0339(3) Uani 1 1 d . .
C43 C 0.37173(19) -0.13071(18) 0.31684(9) 0.0421(4) Uani 1 1 d . .
H43A H 0.3106 -0.1491 0.3369 0.051 Uiso 1 1 calc R U
C44 C 0.4681(2) -0.1623(2) 0.33252(11) 0.0496(5) Uani 1 1 d . .
H44A H 0.4726 -0.2025 0.3625 0.060 Uiso 1 1 calc R U
C45 C 0.5572(2) -0.1344(2) 0.30386(12) 0.0551(6) Uani 1 1 d . .
H45A H 0.6244 -0.1547 0.3139 0.066 Uiso 1 1 calc R U
C46 C 0.54786(18) -0.0764(2) 0.26021(11) 0.0474(5) Uani 1 1 d . .
H46A H 0.6087 -0.0557 0.2402 0.057 Uiso 1 1 calc R U
C47 C 0.44870(15) -0.04922(15) 0.24629(8) 0.0330(3) Uani 1 1 d . .
C48 C 0.43116(14) 0.01277(14) 0.20069(8) 0.0302(3) Uani 1 1 d . .
C49 C 0.51263(16) 0.05431(17) 0.16805(9) 0.0387(4) Uani 1 1 d . .
H49A H 0.5846 0.0409 0.1731 0.046 Uiso 1 1 calc R U
C50 C 0.48551(16) 0.11447(17) 0.12886(9) 0.0377(4) Uani 1 1 d . .
H50A H 0.5377 0.1432 0.1056 0.045 Uiso 1 1 calc R U
C51 C 0.37840(14) 0.13254(14) 0.12401(7) 0.0294(3) Uani 1 1 d . .
C52 C 0.33982(16) 0.20309(15) 0.08768(7) 0.0330(3) Uani 1 1 d . .
C53 C 0.3983(2) 0.2431(2) 0.04667(10) 0.0491(5) Uani 1 1 d . .
H53A H 0.4648 0.2241 0.0398 0.059 Uiso 1 1 calc R U
C54 C 0.3572(3) 0.3120(3) 0.01567(12) 0.0644(8) Uani 1 1 d . .
H54A H 0.3962 0.3418 -0.0124 0.077 Uiso 1 1 calc R U
C55 C 0.2593(3) 0.3365(2) 0.02597(12) 0.0609(7) Uani 1 1 d . .
H55A H 0.2293 0.3825 0.0048 0.073 Uiso 1 1 calc R U
C56 C 0.2052(2) 0.29314(19) 0.06763(10) 0.0459(5) Uani 1 1 d . .
H56A H 0.1382 0.3108 0.0749 0.055 Uiso 1 1 calc R U
O1W O 0.4532(2) 0.3344(2) 0.21538(13) 0.0899(9) Uani 1 1 d . .
O2W O -0.13437(17) 0.1151(2) 0.29588(13) 0.0860(9) Uani 1 1 d . .
S1 S -0.18844(4) -0.08571(5) 0.19762(3) 0.04685(13) Uani 1 1 d . .
O5 O -0.08101(13) -0.08337(15) 0.18069(9) 0.0562(5) Uani 1 1 d . .
O6 O -0.24820(18) -0.01891(18) 0.17195(10) 0.0650(5) Uani 1 1 d . .
O7 O -0.1917(2) -0.0861(2) 0.25451(10) 0.0707(6) Uani 1 1 d . .
C57 C -0.2656(3) -0.2074(3) 0.17232(18) 0.0723(9) Uani 1 1 d . .
F1 F -0.36991(16) -0.22190(19) 0.18164(13) 0.1006(9) Uani 1 1 d . .
F2 F -0.2641(3) -0.2173(3) 0.11981(14) 0.1343(13) Uani 1 1 d . .
F3 F -0.2235(2) -0.27822(19) 0.19498(19) 0.1382(15) Uani 1 1 d . .
S2 S 0.59915(6) 0.21193(7) 0.31789(4) 0.0644(2) Uani 1 1 d . .
O8 O 0.6631(2) 0.1812(3) 0.28009(11) 0.0873(8) Uani 1 1 d . .
O9 O 0.49969(18) 0.1427(3) 0.32516(14) 0.0958(10) Uani 1 1 d . .
O10 O 0.5864(3) 0.3134(3) 0.31286(19) 0.1248(14) Uani 1 1 d . .
C58 C 0.6815(3) 0.2182(5) 0.37993(17) 0.0938(15) Uani 1 1 d . .
F4 F 0.7807(2) 0.2712(3) 0.37987(13) 0.1314(13) Uani 1 1 d . .
F5 F 0.6949(3) 0.1275(4) 0.39163(17) 0.1609(18) Uani 1 1 d . .
F6 F 0.6347(3) 0.2537(5) 0.41866(14) 0.187(2) Uani 1 1 d . .
S3 S 0.65409(9) 0.43362(9) 0.10961(5) 0.0861(3) Uani 1 1 d . .
O11 O 0.7626(4) 0.4796(4) 0.1280(2) 0.162(2) Uani 1 1 d . .
O12 O 0.6334(4) 0.4235(4) 0.05090(16) 0.1270(14) Uani 1 1 d . .
O13 O 0.6097(2) 0.3456(2) 0.13477(16) 0.0962(10) Uani 1 1 d . .
C59 C 0.5679(6) 0.5189(4) 0.1251(2) 0.1102(18) Uani 1 1 d . .
F7 F 0.4604(4) 0.4731(3) 0.11392(19) 0.1495(15) Uani 1 1 d . .
F8 F 0.5911(5) 0.6002(2) 0.10256(16) 0.184(2) Uani 1 1 d . .
F9 F 0.5850(5) 0.5426(3) 0.17768(16) 0.1627(18) Uani 1 1 d . .
S4 S 0.69490(5) 0.68901(5) 0.40124(3) 0.05071(14) Uani 1 1 d . .
O14 O 0.57681(18) 0.66752(17) 0.39896(13) 0.0750(7) Uani 1 1 d . .
O15 O 0.7415(3) 0.6725(2) 0.35297(11) 0.0896(9) Uani 1 1 d . .
O16 O 0.7472(2) 0.77985(16) 0.43097(12) 0.0752(7) Uani 1 1 d . .
C60 C 0.7323(3) 0.5941(3) 0.44261(15) 0.0643(7) Uani 1 1 d . .
F10 F 0.6930(2) 0.50425(16) 0.42025(12) 0.0948(8) Uani 1 1 d . .
F11 F 0.8386(2) 0.6018(3) 0.45147(16) 0.1235(11) Uani 1 1 d . .
F12 F 0.6948(4) 0.5959(3) 0.48989(12) 0.1349(14) Uani 1 1 d . .
S5 S 0.18504(10) 0.70524(6) 0.40732(3) 0.0757(3) Uani 1 1 d . .
O17 O 0.0692(3) 0.6830(3) 0.41851(17) 0.1202(13) Uani 1 1 d . .
O18 O 0.1948(4) 0.6740(3) 0.35478(13) 0.1344(17) Uani 1 1 d . .
O19 O 0.2377(5) 0.8016(2) 0.42569(16) 0.1405(19) Uani 1 1 d . .
C61 C 0.2352(5) 0.6217(4) 0.4494(2) 0.116(2) Uani 1 1 d . .
F13 F 0.3443(4) 0.6351(5) 0.4468(4) 0.304(5) Uani 1 1 d . .
F14 F 0.2193(5) 0.6367(3) 0.50004(14) 0.191(2) Uani 1 1 d . .
F15 F 0.1943(4) 0.5276(2) 0.43520(13) 0.1383(15) Uani 1 1 d . .
S6 S 0.67894(5) 0.14145(6) -0.02942(3) 0.05341(15) Uani 1 1 d . .
O20 O 0.64681(19) 0.1463(2) 0.02340(8) 0.0672(6) Uani 1 1 d . .
O21 O 0.7760(2) 0.2131(3) -0.03848(14) 0.0960(9) Uani 1 1 d . .
O22 O 0.6781(2) 0.0451(2) -0.05152(12) 0.0871(9) Uani 1 1 d . .
C62 C 0.5694(3) 0.1815(3) -0.07094(13) 0.0757(11) Uani 1 1 d . .
F16 F 0.5581(3) 0.2692(3) -0.05650(12) 0.1224(12) Uani 1 1 d . .
F17 F 0.5874(3) 0.1795(3) -0.12224(9) 0.1099(10) Uani 1 1 d . .
F18 F 0.4731(2) 0.1206(3) -0.06733(12) 0.1155(11) Uani 1 1 d . .
O3W O 0.9573(5) 0.5425(5) -0.0809(2) 0.182(3) Uani 1 1 d . .
O4W O 0.8273(6) 0.4141(5) -0.0006(5) 0.268(5) Uani 1 1 d . .

loop_
_atom_site_aniso_label
_atom_site_aniso_U_11
_atom_site_aniso_U_22
_atom_site_aniso_U_33
_atom_site_aniso_U_23
_atom_site_aniso_U_13
_atom_site_aniso_U_12
Ni1 0.02167(9) 0.03324(11) 0.02606(10) -0.00078(8) 0.00152(7) 0.00867(8)
Ni2 0.02416(10) 0.03050(11) 0.03262(11) -0.00541(8) 0.00025(8) 0.00450(8)
Ni3 0.02152(9) 0.03716(12) 0.02713(10) -0.00200(8) 0.00308(7) 0.00070(8)
Ni4 0.01985(9) 0.03098(11) 0.03072(11) 0.00229(8) 0.00526(7) 0.00516(7)
O4 0.0200(5) 0.0324(6) 0.0293(5) -0.0016(4) 0.0017(4) 0.0050(4)
O3 0.0196(5) 0.0363(6) 0.0295(6) -0.0008(5) 0.0021(4) 0.0037(4)
O2 0.0217(5) 0.0358(6) 0.0305(6) -0.0037(5) 0.0027(4) 0.0046(4)
O1 0.0233(5) 0.0315(6) 0.0305(6) -0.0008(5) 0.0025(4) 0.0046(4)
N1 0.0305(7) 0.0379(8) 0.0282(7) -0.0036(6) -0.0002(5) 0.0109(6)
N2 0.0256(6) 0.0337(7) 0.0295(7) -0.0031(5) -0.0005(5) 0.0106(5)
N3 0.0275(6) 0.0324(7) 0.0333(7) -0.0043(6) 0.0001(5) 0.0109(5)
N4 0.0336(8) 0.0384(8) 0.0417(9) -0.0109(7) 0.0038(6) 0.0078(6)
C1 0.0423(10) 0.0439(10) 0.0356(9) -0.0068(8) 0.0019(8) 0.0167(8)
C2 0.0568(14) 0.0435(11) 0.0427(11) -0.0121(9) 0.0009(10) 0.0131(10)
C3 0.0480(12) 0.0515(13) 0.0442(12) -0.0156(10) -0.0065(9) 0.0056(10)
C4 0.0353(9) 0.0526(12) 0.0373(10) -0.0096(9) -0.0074(7) 0.0107(8)
C5 0.0296(8) 0.0406(9) 0.0293(8) -0.0045(7) -0.0036(6) 0.0119(7)
C6 0.0274(7) 0.0415(9) 0.0320(8) -0.0046(7) -0.0042(6) 0.0122(7)
C7 0.0303(9) 0.0591(13) 0.0510(12) -0.0161(10) -0.0123(8) 0.0200(9)
C8 0.0308(9) 0.0629(14) 0.0584(14) -0.0182(11) -0.0091(9) 0.0245(10)
C9 0.0300(8) 0.0387(9) 0.0407(9) -0.0051(7) -0.0001(7) 0.0144(7)
C10 0.0332(9) 0.0354(9) 0.0446(10) -0.0063(8) 0.0058(7) 0.0119(7)
C11 0.0405(11) 0.0538(13) 0.0615(15) -0.0106(11) 0.0092(10) 0.0204(10)
C12 0.0513(14) 0.0581(15) 0.0745(18) -0.0183(13) 0.0208(13) 0.0203(12)
C13 0.0588(15) 0.0617(16) 0.0644(17) -0.0277(13) 0.0152(13) 0.0157(13)
C14 0.0465(12) 0.0571(14) 0.0528(13) -0.0231(11) 0.0033(10) 0.0098(10)
N5 0.0367(8) 0.0330(8) 0.0468(9) -0.0003(7) 0.0049(7) 0.0058(6)
N6 0.0264(7) 0.0349(8) 0.0357(8) -0.0062(6) 0.0015(5) -0.0002(6)
N7 0.0255(6) 0.0383(8) 0.0306(7) -0.0062(6) 0.0019(5) 0.0001(6)
N8 0.0285(7) 0.0511(10) 0.0309(7) 0.0014(7) 0.0022(6) 0.0040(7)
C15 0.0539(14) 0.0435(12) 0.0553(14) 0.0065(10) 0.0030(11) 0.0111(10)
C16 0.072(2) 0.0544(16) 0.073(2) 0.0214(14) 0.0102(16) 0.0106(14)
C17 0.074(2) 0.0446(14) 0.092(2) 0.0174(15) 0.0075(18) -0.0074(14)
C18 0.0612(16) 0.0416(12) 0.076(2) 0.0029(12) 0.0020(14) -0.0112(11)
C19 0.0400(10) 0.0327(9) 0.0518(12) -0.0034(8) 0.0045(9) 0.0009(8)
C20 0.0334(9) 0.0353(9) 0.0441(10) -0.0084(8) 0.0025(8) -0.0029(7)
C21 0.0438(12) 0.0481(13) 0.0579(14) -0.0099(11) -0.0062(10) -0.0145(10)
C22 0.0400(11) 0.0544(13) 0.0478(12) -0.0101(10) -0.0106(9) -0.0096(10)
C23 0.0288(8) 0.0467(10) 0.0318(8) -0.0088(7) 0.0002(6) 0.0006(7)
C24 0.0293(8) 0.0554(12) 0.0305(8) -0.0056(8) -0.0006(6) 0.0066(8)
C25 0.0457(12) 0.0713(17) 0.0373(11) -0.0079(11) -0.0099(9) 0.0095(11)
C26 0.0608(17) 0.093(2) 0.0419(13) 0.0009(14) -0.0140(12) 0.0252(16)
C27 0.0539(15) 0.079(2) 0.0491(14) 0.0145(13) -0.0020(11) 0.0234(14)
C28 0.0393(11) 0.0579(14) 0.0430(11) 0.0078(10) 0.0009(9) 0.0097(10)
N9 0.0300(7) 0.0509(10) 0.0324(8) -0.0026(7) 0.0078(6) 0.0042(7)
N10 0.0235(6) 0.0389(8) 0.0303(7) 0.0029(6) 0.0055(5) 0.0032(5)
N11 0.0237(6) 0.0347(7) 0.0334(7) 0.0031(6) 0.0055(5) 0.0040(5)
N12 0.0293(7) 0.0328(7) 0.0402(8) 0.0002(6) 0.0055(6) 0.0082(6)
C29 0.0442(12) 0.0612(15) 0.0462(12) -0.0104(11) 0.0139(10) 0.0058(10)
C30 0.0524(14) 0.0763(19) 0.0509(14) -0.0117(13) 0.0190(11) 0.0168(13)
C31 0.0468(13) 0.085(2) 0.0465(13) -0.0001(13) 0.0226(10) 0.0160(13)
C32 0.0381(10) 0.0650(15) 0.0438(11) 0.0089(10) 0.0177(9) 0.0097(10)
C33 0.0271(8) 0.0527(11) 0.0303(8) 0.0052(7) 0.0069(6) 0.0082(7)
C34 0.0246(7) 0.0454(10) 0.0328(8) 0.0074(7) 0.0069(6) 0.0049(7)
C35 0.0357(10) 0.0473(11) 0.0478(11) 0.0084(9) 0.0158(8) -0.0020(8)
C36 0.0363(10) 0.0392(10) 0.0517(12) 0.0068(9) 0.0130(9) -0.0033(8)
C37 0.0274(8) 0.0342(8) 0.0401(9) 0.0064(7) 0.0062(7) 0.0041(6)
C38 0.0321(8) 0.0311(8) 0.0458(10) 0.0032(7) 0.0055(7) 0.0060(7)
C39 0.0570(14) 0.0336(10) 0.0668(16) -0.0015(10) 0.0154(12) -0.0011(10)
C40 0.0677(18) 0.0379(12) 0.081(2) -0.0156(12) 0.0133(15) 0.0000(11)
C41 0.0648(16) 0.0457(13) 0.0596(15) -0.0141(11) 0.0101(13) 0.0109(12)
C42 0.0434(11) 0.0404(10) 0.0469(11) -0.0043(9) 0.0086(9) 0.0112(8)
N13 0.0262(6) 0.0375(8) 0.0364(8) 0.0066(6) 0.0045(6) 0.0088(6)
N14 0.0217(6) 0.0327(7) 0.0293(6) 0.0025(5) 0.0047(5) 0.0081(5)
N15 0.0230(6) 0.0329(7) 0.0269(6) 0.0013(5) 0.0039(5) 0.0083(5)
N16 0.0341(7) 0.0379(8) 0.0310(7) 0.0039(6) 0.0041(6) 0.0104(6)
C43 0.0390(10) 0.0477(11) 0.0421(10) 0.0133(9) 0.0072(8) 0.0124(9)
C44 0.0488(12) 0.0584(14) 0.0467(12) 0.0177(11) 0.0028(10) 0.0220(11)
C45 0.0411(12) 0.0703(17) 0.0608(15) 0.0223(13) 0.0021(10) 0.0269(12)
C46 0.0306(9) 0.0633(14) 0.0548(13) 0.0188(11) 0.0086(9) 0.0207(9)
C47 0.0258(7) 0.0391(9) 0.0365(9) 0.0052(7) 0.0041(6) 0.0116(6)
C48 0.0226(7) 0.0354(8) 0.0344(8) 0.0032(6) 0.0054(6) 0.0091(6)
C49 0.0236(7) 0.0505(11) 0.0459(10) 0.0116(9) 0.0109(7) 0.0122(7)
C50 0.0268(8) 0.0490(11) 0.0404(10) 0.0103(8) 0.0122(7) 0.0098(7)
C51 0.0254(7) 0.0355(8) 0.0280(7) 0.0010(6) 0.0056(6) 0.0072(6)
C52 0.0311(8) 0.0398(9) 0.0284(8) 0.0038(7) 0.0046(6) 0.0078(7)
C53 0.0467(12) 0.0669(15) 0.0388(11) 0.0178(10) 0.0152(9) 0.0169(11)
C54 0.0674(18) 0.084(2) 0.0519(15) 0.0349(15) 0.0217(13) 0.0275(16)
C55 0.0689(18) 0.0688(18) 0.0535(15) 0.0299(13) 0.0125(13) 0.0281(15)
C56 0.0490(12) 0.0511(12) 0.0432(11) 0.0121(9) 0.0075(9) 0.0209(10)
O1W 0.0441(11) 0.107(2) 0.109(2) 0.0178(17) 0.0132(12) -0.0091(12)
O2W 0.0304(9) 0.1029(19) 0.120(2) -0.0341(17) 0.0143(11) 0.0057(10)
S1 0.0271(2) 0.0519(3) 0.0598(3) 0.0012(3) 0.0022(2) 0.0060(2)
O5 0.0252(7) 0.0597(11) 0.0809(14) -0.0037(9) 0.0050(7) 0.0041(7)
O6 0.0483(10) 0.0741(14) 0.0796(15) 0.0161(11) 0.0130(10) 0.0246(10)
O7 0.0620(13) 0.0876(17) 0.0622(13) 0.0086(12) 0.0047(10) 0.0152(12)
C57 0.0402(13) 0.0637(18) 0.107(3) -0.0075(18) 0.0056(15) 0.0010(12)
F1 0.0407(9) 0.0884(15) 0.160(3) -0.0141(16) 0.0111(12) -0.0126(9)
F2 0.120(2) 0.138(3) 0.117(2) -0.061(2) 0.0184(19) -0.032(2)
F3 0.0826(17) 0.0569(13) 0.269(5) 0.006(2) -0.004(2) 0.0123(12)
S2 0.0364(3) 0.0773(5) 0.0759(5) -0.0211(4) -0.0090(3) 0.0144(3)
O8 0.0705(16) 0.123(2) 0.0717(16) -0.0165(15) -0.0001(12) 0.0345(16)
O9 0.0332(10) 0.116(2) 0.126(2) -0.0135(19) -0.0111(12) -0.0005(12)
O10 0.121(3) 0.084(2) 0.169(4) -0.026(2) -0.017(3) 0.043(2)
C58 0.0468(17) 0.163(5) 0.063(2) -0.011(3) -0.0016(14) 0.009(2)
F4 0.0543(13) 0.198(3) 0.110(2) -0.027(2) -0.0213(13) -0.0256(17)
F5 0.112(3) 0.221(5) 0.141(3) 0.081(3) -0.028(2) 0.028(3)
F6 0.099(2) 0.355(7) 0.092(2) -0.086(3) 0.0125(18) 0.023(3)
S3 0.0716(6) 0.0822(6) 0.0980(8) 0.0198(5) -0.0041(5) 0.0056(5)
O11 0.099(3) 0.174(4) 0.178(5) 0.043(4) -0.011(3) -0.044(3)
O12 0.144(4) 0.150(4) 0.087(2) -0.001(2) 0.014(2) 0.030(3)
O13 0.0718(17) 0.0714(16) 0.148(3) 0.0329(18) 0.0076(17) 0.0208(13)
C59 0.155(6) 0.067(3) 0.107(4) 0.011(2) 0.000(4) 0.025(3)
F7 0.126(3) 0.146(3) 0.185(4) -0.030(3) -0.021(3) 0.072(3)
F8 0.347(7) 0.0726(18) 0.126(3) 0.0225(18) -0.012(3) 0.049(3)
F9 0.253(5) 0.114(3) 0.110(3) -0.017(2) 0.033(3) 0.009(3)
S4 0.0450(3) 0.0413(3) 0.0613(4) 0.0035(2) 0.0111(3) -0.0038(2)
O14 0.0444(10) 0.0511(11) 0.123(2) 0.0094(12) -0.0096(12) 0.0029(8)
O15 0.114(2) 0.0812(17) 0.0685(15) 0.0004(13) 0.0372(15) -0.0037(16)
O16 0.0610(13) 0.0491(11) 0.1075(19) -0.0168(11) 0.0340(13) -0.0149(9)
C60 0.0547(16) 0.0705(19) 0.0709(19) 0.0011(15) 0.0043(14) 0.0217(14)
F10 0.0981(17) 0.0504(11) 0.134(2) 0.0096(12) 0.0015(15) 0.0168(11)
F11 0.0615(14) 0.126(2) 0.181(3) -0.007(2) -0.0247(17) 0.0367(15)
F12 0.207(4) 0.155(3) 0.0815(18) 0.0529(19) 0.056(2) 0.103(3)
S5 0.1225(8) 0.0495(4) 0.0529(4) 0.0021(3) 0.0307(5) 0.0038(4)
O17 0.077(2) 0.158(4) 0.132(3) -0.025(3) 0.011(2) 0.044(2)
O18 0.219(5) 0.095(2) 0.0715(19) -0.0176(16) 0.064(2) -0.027(3)
O19 0.238(5) 0.0567(16) 0.111(3) -0.0157(16) 0.068(3) -0.026(2)
C61 0.129(4) 0.090(3) 0.117(4) -0.041(3) -0.064(3) 0.035(3)
F13 0.095(3) 0.282(7) 0.510(12) -0.208(8) -0.129(5) 0.086(4)
F14 0.349(7) 0.125(3) 0.0742(19) -0.0049(18) -0.082(3) 0.044(4)
F15 0.214(4) 0.0662(15) 0.120(2) -0.0131(14) -0.075(2) 0.0410(19)
S6 0.0445(3) 0.0721(4) 0.0470(3) -0.0142(3) 0.0009(2) 0.0242(3)
O20 0.0625(12) 0.1008(18) 0.0436(10) -0.0037(10) 0.0017(9) 0.0320(12)
O21 0.0653(16) 0.110(2) 0.108(2) -0.0130(18) 0.0275(15) 0.0022(15)
O22 0.0719(15) 0.0948(19) 0.0982(19) -0.0446(15) -0.0183(14) 0.0453(14)
C62 0.079(2) 0.116(3) 0.0478(15) -0.0022(17) 0.0030(14) 0.059(2)
F16 0.175(3) 0.131(2) 0.0969(19) 0.0112(17) 0.0165(19) 0.112(2)
F17 0.132(2) 0.172(3) 0.0472(11) 0.0111(14) 0.0109(12) 0.081(2)
F18 0.0564(13) 0.195(3) 0.0993(19) 0.005(2) -0.0091(12) 0.0442(17)
O3W 0.213(6) 0.170(5) 0.171(5) -0.066(4) -0.067(4) 0.106(4)
O4W 0.186(6) 0.134(5) 0.496(14) -0.043(6) 0.187(8) 0.000(4)

loop_
_atom_type_symbol
_atom_type_description
_atom_type_scat_dispersion_real
_atom_type_scat_dispersion_imag
_atom_type_scat_source
C C 0.0033 0.0016 'International Tables Vol C Tables 4.2.6.8 and 6.1.1.4'
N N 0.0061 0.0033 'International Tables Vol C Tables 4.2.6.8 and 6.1.1.4'
O O 0.0106 0.0060 'International Tables Vol C Tables 4.2.6.8 and 6.1.1.4'
F F 0.0171 0.0103 'International Tables Vol C Tables 4.2.6.8 and 6.1.1.4'
S S 0.1246 0.1234 'International Tables Vol C Tables 4.2.6.8 and 6.1.1.4'
Ni Ni 0.3393 1.1124 'International Tables Vol C Tables 4.2.6.8 and 6.1.1.4'
H H 0.0000 0.0000 'International Tables Vol C Tables 4.2.6.8 and 6.1.1.4'

loop_
_geom_angle_atom_site_label_1
_geom_angle_atom_site_label_2
_geom_angle_atom_site_label_3
_geom_angle
N15 Ni1 N2 178.31(6)
N15 Ni1 O4 92.44(5)
N2 Ni1 O4 88.28(6)
N15 Ni1 N16 78.08(6)
N2 Ni1 N16 101.18(7)
O4 Ni1 N16 170.47(6)
N15 Ni1 N1 103.28(6)
N2 Ni1 N1 78.25(6)
O4 Ni1 N1 89.87(6)
N16 Ni1 N1 93.21(7)
N15 Ni1 O1 86.48(5)
N2 Ni1 O1 92.11(5)
O4 Ni1 O1 81.77(5)
N16 Ni1 O1 96.54(6)
N1 Ni1 O1 167.46(6)
N15 Ni1 Ni4 59.20(4)
N2 Ni1 Ni4 121.33(5)
O4 Ni1 Ni4 33.75(3)
N16 Ni1 Ni4 136.73(5)
N1 Ni1 Ni4 102.37(5)
O1 Ni1 Ni4 75.67(4)
N15 Ni1 Ni2 119.86(4)
N2 Ni1 Ni2 58.82(4)
O4 Ni1 Ni2 77.03(4)
N16 Ni1 Ni2 106.75(5)
N1 Ni1 Ni2 135.04(4)
O1 Ni1 Ni2 33.74(3)
Ni4 Ni1 Ni2 90.172(8)
N6 Ni2 N3 176.87(7)
N6 Ni2 N5 77.83(7)
N3 Ni2 N5 104.61(7)
N6 Ni2 O1 89.90(6)
N3 Ni2 O1 91.98(5)
N5 Ni2 O1 91.56(6)
N6 Ni2 N4 100.20(7)
N3 Ni2 N4 77.89(6)
N5 Ni2 N4 91.42(7)
O1 Ni2 N4 169.86(6)
N6 Ni2 O2 90.90(6)
N3 Ni2 O2 86.86(6)
N5 Ni2 O2 167.37(6)
O1 Ni2 O2 82.64(5)
N4 Ni2 O2 96.24(6)
N6 Ni2 Ni1 122.88(5)
N3 Ni2 Ni1 58.60(4)
N5 Ni2 Ni1 105.75(5)
O1 Ni2 Ni1 34.15(3)
N4 Ni2 Ni1 135.81(5)
O2 Ni2 Ni1 75.47(4)
N6 Ni2 Ni3 58.24(5)
N3 Ni2 Ni3 119.81(5)
N5 Ni2 Ni3 134.13(5)
O1 Ni2 Ni3 76.91(4)
N4 Ni2 Ni3 107.64(6)
O2 Ni2 Ni3 33.53(3)
Ni1 Ni2 Ni3 89.216(8)
N10 Ni3 N7 177.80(7)
N10 Ni3 O3 92.23(6)
N7 Ni3 O3 88.75(6)
N10 Ni3 N8 99.47(7)
N7 Ni3 N8 78.47(7)
O3 Ni3 N8 95.54(6)
N10 Ni3 O2 90.68(6)
N7 Ni3 O2 91.39(6)
O3 Ni3 O2 83.07(5)
N8 Ni3 O2 169.81(7)
N10 Ni3 N9 78.09(7)
N7 Ni3 N9 101.02(7)
O3 Ni3 N9 169.95(6)
N8 Ni3 N9 88.80(7)
O2 Ni3 N9 94.23(6)
N10 Ni3 Ni4 58.98(4)
N7 Ni3 Ni4 122.22(5)
O3 Ni3 Ni4 33.93(4)
N8 Ni3 Ni4 106.02(5)
O2 Ni3 Ni4 78.41(4)
N9 Ni3 Ni4 136.05(5)
N10 Ni3 Ni2 123.28(5)
N7 Ni3 Ni2 58.89(5)
O3 Ni3 Ni2 75.46(4)
N8 Ni3 Ni2 136.22(5)
O2 Ni3 Ni2 33.69(4)
N9 Ni3 Ni2 107.48(6)
Ni4 Ni3 Ni2 90.144(8)
N11 Ni4 N14 179.49(6)
N11 Ni4 N13 102.38(6)
N14 Ni4 N13 78.02(6)
N11 Ni4 O4 87.55(6)
N14 Ni4 O4 92.07(5)
N13 Ni4 O4 169.16(6)
N11 Ni4 O3 91.87(6)
N14 Ni4 O3 88.41(6)
N13 Ni4 O3 93.60(6)
O4 Ni4 O3 81.60(5)
N11 Ni4 N12 77.87(7)
N14 Ni4 N12 101.82(6)
N13 Ni4 N12 92.15(7)
O4 Ni4 N12 94.21(6)
O3 Ni4 N12 169.12(6)
N11 Ni4 Ni3 58.98(5)
N14 Ni4 Ni3 121.24(4)
N13 Ni4 Ni3 106.39(5)
O4 Ni4 Ni3 74.85(3)
O3 Ni4 Ni3 33.71(3)
N12 Ni4 Ni3 135.48(5)
N11 Ni4 Ni1 120.94(5)
N14 Ni4 Ni1 58.71(4)
N13 Ni4 Ni1 135.82(5)
O4 Ni4 Ni1 33.68(3)
O3 Ni4 Ni1 77.76(4)
N12 Ni4 Ni1 104.28(5)
Ni3 Ni4 Ni1 90.155(8)
Ni1 O4 Ni4 112.57(5)
Ni1 O4 O2 103.02(6)
Ni4 O4 O2 105.96(6)
Ni1 O4 O5 112.63(7)
Ni4 O4 O5 108.78(7)
O2 O4 O5 113.66(7)
Ni3 O3 Ni4 112.36(6)
Ni3 O3 O1 105.07(6)
Ni4 O3 O1 102.30(6)
Ni3 O3 O9 113.86(9)
Ni4 O3 O9 111.27(9)
O1 O3 O9 111.19(9)
Ni3 O2 Ni2 112.78(6)
Ni3 O2 O4 100.64(6)
Ni2 O2 O4 104.24(6)
Ni3 O2 O2W 114.34(9)
Ni2 O2 O2W 119.70(9)
O4 O2 O2W 101.79(8)
Ni2 O1 Ni1 112.10(6)
Ni2 O1 O3 102.40(6)
Ni1 O1 O3 104.07(6)
Ni2 O1 O1W 116.76(9)
Ni1 O1 O1W 118.01(9)
O3 O1 O1W 100.33(9)
C1 N1 C5 118.50(17)
C1 N1 Ni1 125.75(14)
C5 N1 Ni1 115.08(12)
N3 N2 C6 120.85(15)
N3 N2 Ni1 121.38(11)
C6 N2 Ni1 116.93(12)
N2 N3 C9 120.09(16)
N2 N3 Ni2 120.78(11)
C9 N3 Ni2 116.35(13)
C14 N4 C10 117.19(19)
C14 N4 Ni2 127.18(17)
C10 N4 Ni2 115.39(13)
N1 C1 C2 122.6(2)
C3 C2 C1 118.8(2)
C2 C3 C4 119.4(2)
C5 C4 C3 118.5(2)
N1 C5 C4 122.12(18)
N1 C5 C6 115.12(16)
C4 C5 C6 122.47(18)
N2 C6 C7 120.94(18)
N2 C6 C5 114.57(16)
C7 C6 C5 124.24(18)
C8 C7 C6 118.23(19)
C7 C8 C9 118.19(19)
N3 C9 C8 121.40(18)
N3 C9 C10 114.60(17)
C8 C9 C10 123.92(18)
N4 C10 C11 122.7(2)
N4 C10 C9 114.79(17)
C11 C10 C9 122.5(2)
C10 C11 C12 118.3(3)
C13 C12 C11 119.1(2)
C12 C13 C14 119.1(2)
N4 C14 C13 123.7(3)
C15 N5 C19 118.7(2)
C15 N5 Ni2 125.97(17)
C19 N5 Ni2 115.26(16)
N7 N6 C20 120.81(17)
N7 N6 Ni2 121.68(12)
C20 N6 Ni2 116.93(15)
N6 N7 C23 121.04(17)
N6 N7 Ni3 120.98(12)
C23 N7 Ni3 116.34(15)
C28 N8 C24 118.81(19)
C28 N8 Ni3 125.95(16)
C24 N8 Ni3 114.59(15)
N5 C15 C16 122.3(3)
C17 C16 C15 118.9(3)
C16 C17 C18 119.9(3)
C17 C18 C19 118.1(3)
N5 C19 C18 122.0(3)
N5 C19 C20 115.53(18)
C18 C19 C20 122.3(2)
N6 C20 C21 120.1(2)
N6 C20 C19 114.33(18)
C21 C20 C19 125.5(2)
C22 C21 C20 118.8(2)
C21 C22 C23 118.5(2)
N7 C23 C22 120.4(2)
N7 C23 C24 114.72(18)
C22 C23 C24 124.8(2)
N8 C24 C25 121.6(2)
N8 C24 C23 114.66(17)
C25 C24 C23 123.7(2)
C26 C25 C24 118.8(3)
C27 C26 C25 120.0(2)
C26 C27 C28 118.4(3)
N8 C28 C27 122.3(3)
C29 N9 C33 118.65(19)
C29 N9 Ni3 126.34(16)
C33 N9 Ni3 114.94(14)
N11 N10 C34 120.51(17)
N11 N10 Ni3 121.29(11)
C34 N10 Ni3 117.53(14)
N10 N11 C37 120.68(16)
N10 N11 Ni4 120.68(12)
C37 N11 Ni4 117.27(13)
C42 N12 C38 118.35(19)
C42 N12 Ni4 126.41(15)
C38 N12 Ni4 115.24(14)
N9 C29 C30 123.0(3)
C31 C30 C29 118.2(3)
C30 C31 C32 119.8(2)
C31 C32 C33 118.2(2)
N9 C33 C32 122.1(2)
N9 C33 C34 115.37(16)
C32 C33 C34 122.6(2)
N10 C34 C35 120.9(2)
N10 C34 C33 113.97(18)
C35 C34 C33 125.08(18)
C36 C35 C34 118.37(19)
C35 C36 C37 118.2(2)
N11 C37 C36 121.0(2)
N11 C37 C38 114.40(16)
C36 C37 C38 124.37(19)
N12 C38 C39 121.9(2)
N12 C38 C37 114.86(17)
C39 C38 C37 123.1(2)
C38 C39 C40 119.1(2)
C41 C40 C39 119.0(2)
C40 C41 C42 119.3(3)
N12 C42 C41 122.4(2)
C43 N13 C47 118.55(17)
C43 N13 Ni4 126.15(14)
C47 N13 Ni4 115.28(13)
N15 N14 C48 120.70(15)
N15 N14 Ni4 121.42(10)
C48 N14 Ni4 116.88(12)
N14 N15 C51 120.79(14)
N14 N15 Ni1 120.45(11)
C51 N15 Ni1 116.79(12)
C56 N16 C52 118.40(18)
C56 N16 Ni1 126.44(15)
C52 N16 Ni1 114.81(13)
N13 C43 C44 122.6(2)
C45 C44 C43 118.7(2)
C44 C45 C46 119.3(2)
C47 C46 C45 118.9(2)
N13 C47 C46 121.98(19)
N13 C47 C48 115.25(15)
C46 C47 C48 122.75(18)
N14 C48 C49 120.89(17)
N14 C48 C47 114.19(15)
C49 C48 C47 124.92(16)
C50 C49 C48 118.24(17)
C49 C50 C51 118.04(17)
N15 C51 C50 121.18(17)
N15 C51 C52 114.11(15)
C50 C51 C52 124.66(17)
N16 C52 C53 122.5(2)
N16 C52 C51 115.00(16)
C53 C52 C51 122.50(19)
C52 C53 C54 118.3(2)
C55 C54 C53 119.4(2)
C54 C55 C56 119.1(2)
N16 C56 C55 122.4(2)
O1 O1W O10 108.51(14)
O2 O2W O7 104.38(10)
O6 S1 O7 113.69(15)
O6 S1 O5 115.33(14)
O7 S1 O5 114.49(14)
O6 S1 C57 103.67(17)
O7 S1 C57 105.14(18)
O5 S1 C57 102.58(14)
S1 O5 O4 125.62(12)
S1 O7 O2W 108.01(15)
F3 C57 F1 107.6(3)
F3 C57 F2 108.6(4)
F1 C57 F2 107.3(3)
F3 C57 S1 110.9(3)
F1 C57 S1 111.8(3)
F2 C57 S1 110.5(3)
O8 S2 O9 115.4(2)
O8 S2 O10 113.5(3)
O9 S2 O10 114.3(2)
O8 S2 C58 104.73(19)
O9 S2 C58 104.4(2)
O10 S2 C58 102.6(3)
S2 O9 O3 137.5(2)
S2 O10 O1W 111.3(2)
F4 C58 F6 108.5(4)
F4 C58 F5 105.0(4)
F6 C58 F5 108.7(5)
F4 C58 S2 113.8(4)
F6 C58 S2 111.1(3)
F5 C58 S2 109.5(4)
O11 S3 O13 115.8(3)
O11 S3 O12 113.2(3)
O13 S3 O12 113.1(3)
O11 S3 C59 107.1(4)
O13 S3 C59 104.4(2)
O12 S3 C59 101.5(3)
F8 C59 F9 105.6(5)
F8 C59 F7 112.4(6)
F9 C59 F7 107.1(6)
F8 C59 S3 113.2(6)
F9 C59 S3 108.7(4)
F7 C59 S3 109.4(4)
O15 S4 O14 117.20(19)
O15 S4 O16 114.58(15)
O14 S4 O16 113.61(15)
O15 S4 C60 102.49(18)
O14 S4 C60 102.79(15)
O16 S4 C60 103.58(18)
F11 C60 F10 105.4(3)
F11 C60 F12 106.8(4)
F10 C60 F12 107.3(4)
F11 C60 S4 113.1(3)
F10 C60 S4 111.8(3)
F12 C60 S4 112.0(2)
O19 S5 O18 118.7(2)
O19 S5 O17 111.1(3)
O18 S5 O17 111.1(3)
O19 S5 C61 108.2(3)
O18 S5 C61 106.6(3)
O17 S5 C61 99.2(3)
F15 C61 F14 108.4(6)
F15 C61 F13 105.6(5)
F14 C61 F13 107.9(5)
F15 C61 S5 114.1(3)
F14 C61 S5 112.4(4)
F13 C61 S5 108.0(6)
O22 S6 O20 116.5(2)
O22 S6 O21 112.56(19)
O20 S6 O21 114.83(18)
O22 S6 C62 103.85(17)
O20 S6 C62 103.74(14)
O21 S6 C62 103.3(2)
F16 C62 F18 106.3(3)
F16 C62 F17 109.5(4)
F18 C62 F17 107.1(3)
F16 C62 S6 112.6(3)
F18 C62 S6 110.4(3)
F17 C62 S6 110.7(2)

loop_
_geom_bond_atom_site_label_1
_geom_bond_atom_site_label_2
_geom_bond_distance
Ni1 N15 2.0537(14)
Ni1 N2 2.0545(15)
Ni1 O4 2.0701(13)
Ni1 N16 2.0741(17)
Ni1 N1 2.0775(16)
Ni1 O1 2.1035(13)
Ni1 Ni4 3.4471(3)
Ni1 Ni2 3.4714(3)
Ni2 N6 2.0673(16)
Ni2 N3 2.0704(16)
Ni2 N5 2.0761(18)
Ni2 O1 2.0813(13)
Ni2 N4 2.0845(17)
Ni2 O2 2.0914(14)
Ni2 Ni3 3.4765(4)
Ni3 N10 2.0476(17)
Ni3 N7 2.0538(16)
Ni3 O3 2.0668(13)
Ni3 N8 2.0756(17)
Ni3 O2 2.0830(13)
Ni3 N9 2.0860(17)
Ni3 Ni4 3.4437(3)
Ni4 N11 2.0559(15)
Ni4 N14 2.0577(15)
Ni4 N13 2.0679(16)
Ni4 O4 2.0741(12)
Ni4 O3 2.0784(13)
Ni4 N12 2.0848(17)
O4 O2 2.4855(18)
O4 O5 2.711(2)
O3 O1 2.4888(19)
O3 O9 2.722(3)
O2 O2W 2.671(2)
O1 O1W 2.673(3)
N1 C1 1.335(3)
N1 C5 1.354(2)
N2 N3 1.333(2)
N2 C6 1.335(2)
N3 C9 1.333(2)
N4 C14 1.331(3)
N4 C10 1.349(3)
C1 C2 1.387(3)
C2 C3 1.372(4)
C3 C4 1.396(3)
C4 C5 1.381(3)
C5 C6 1.477(3)
C6 C7 1.398(3)
C7 C8 1.364(3)
C8 C9 1.398(3)
C9 C10 1.481(3)
C10 C11 1.385(3)
C11 C12 1.392(4)
C12 C13 1.361(5)
C13 C14 1.375(4)
N5 C15 1.336(3)
N5 C19 1.351(3)
N6 N7 1.329(3)
N6 C20 1.335(3)
N7 C23 1.333(2)
N8 C28 1.335(3)
N8 C24 1.353(3)
C15 C16 1.384(4)
C16 C17 1.371(5)
C17 C18 1.386(5)
C18 C19 1.391(3)
C19 C20 1.470(3)
C20 C21 1.404(3)
C21 C22 1.357(4)
C22 C23 1.396(3)
C23 C24 1.477(3)
C24 C25 1.384(3)
C25 C26 1.376(5)
C26 C27 1.370(5)
C27 C28 1.390(4)
N9 C29 1.325(3)
N9 C33 1.347(3)
N10 N11 1.330(2)
N10 C34 1.335(2)
N11 C37 1.332(2)
N12 C42 1.337(3)
N12 C38 1.349(3)
C29 C30 1.387(3)
C30 C31 1.372(5)
C31 C32 1.387(4)
C32 C33 1.387(3)
C33 C34 1.484(3)
C34 C35 1.396(3)
C35 C36 1.364(3)
C36 C37 1.396(3)
C37 C38 1.481(3)
C38 C39 1.384(3)
C39 C40 1.387(4)
C40 C41 1.365(5)
C41 C42 1.387(4)
N13 C43 1.331(3)
N13 C47 1.352(2)
N14 N15 1.329(2)
N14 C48 1.332(2)
N15 C51 1.330(2)
N16 C56 1.335(3)
N16 C52 1.354(3)
C43 C44 1.385(3)
C44 C45 1.376(4)
C45 C46 1.384(3)
C46 C47 1.379(3)
C47 C48 1.473(3)
C48 C49 1.406(3)
C49 C50 1.366(3)
C50 C51 1.401(3)
C51 C52 1.471(3)
C52 C53 1.381(3)
C53 C54 1.389(4)
C54 C55 1.377(4)
C55 C56 1.383(4)
O1W O10 2.876(5)
O2W O7 2.848(4)
S1 O6 1.428(2)
S1 O7 1.435(3)
S1 O5 1.4380(18)
S1 C57 1.809(3)
C57 F3 1.317(5)
C57 F1 1.318(4)
C57 F2 1.326(5)
S2 O8 1.409(3)
S2 O9 1.426(3)
S2 O10 1.444(4)
S2 C58 1.769(4)
C58 F4 1.296(5)
C58 F6 1.316(5)
C58 F5 1.330(7)
S3 O11 1.393(4)
S3 O13 1.415(3)
S3 O12 1.471(4)
S3 C59 1.808(6)
C59 F8 1.259(6)
C59 F9 1.339(7)
C59 F7 1.353(7)
S4 O15 1.429(3)
S4 O14 1.433(2)
S4 O16 1.433(2)
S4 C60 1.799(4)
C60 F11 1.302(4)
C60 F10 1.317(4)
C60 F12 1.321(4)
S5 O19 1.393(3)
S5 O18 1.403(3)
S5 O17 1.468(4)
S5 C61 1.751(6)
C61 F15 1.312(5)
C61 F14 1.325(8)
C61 F13 1.339(8)
S6 O22 1.421(3)
S6 O20 1.429(2)
S6 O21 1.432(3)
S6 C62 1.821(3)
C62 F16 1.290(5)
C62 F18 1.323(5)
C62 F17 1.332(4)
